data_7028342
loop_
_publ_author_name
'Mikata, Yuji'
'Nodomi, Yuki'
'Kizu, Asako'
'Konno, Hideo'

_publ_section_title
;
 Quinoline-attached triazacyclononane (TACN) derivatives as fluorescent
 zinc sensors.
;
_journal_issue 4
_journal_name_full 'Dalton transactions (Cambridge, England : 2003)'
_journal_page_first 1684
_journal_page_last 1690
_journal_paper_doi 10.1039/c3dt52107a
_journal_volume 43
_journal_year 2014
_chemical_formula_moiety 'C48 H52 Cd Cl2 N6 O14'
_chemical_formula_sum 'C48 H52 Cd Cl2 N6 O14'
_chemical_formula_weight 1120.29
_space_group_IT_number 2
_symmetry_cell_setting triclinic
_symmetry_Int_Tables_number 2
_symmetry_space_group_name_Hall '-P 1'
_symmetry_space_group_name_H-M 'P -1'
_atom_sites_solution_hydrogens geom
_atom_sites_solution_primary direct
_atom_sites_solution_secondary difmap
_cell_angle_alpha 78.273(5)
_cell_angle_beta 79.581(5)
_cell_angle_gamma 74.864(5)
_cell_formula_units_Z 2
_cell_length_a 11.0062(17)
_cell_length_b 11.1912(17)
_cell_length_c 20.600(4)
_cell_measurement_reflns_used 6439
_cell_measurement_temperature 153
_cell_measurement_theta_max 27.49
_cell_measurement_theta_min 3.02
_cell_volume 2376.2(7)
_computing_cell_refinement CrystalClear
_computing_data_collection 'CrystalClear (Rigaku/MSC Inc., 2006)'
_computing_data_reduction CrystalClear
_computing_molecular_graphics 'CrystalStructure 4.0'
_computing_publication_material 'CrystalStructure 4.0 (Rigaku, 2010)'
_computing_structure_refinement 'SHELXL97 (Sheldrick, 2008)'
_computing_structure_solution 'SIR92 (Altomare, et al., 1994)'
_diffrn_ambient_temperature 153
_diffrn_detector_area_resol_mean 7.314
_diffrn_measured_fraction_theta_full 0.980
_diffrn_measured_fraction_theta_max 0.980
_diffrn_measurement_device_type 'Rigaku Mercury70'
_diffrn_measurement_method \w
_diffrn_radiation_type 'Mo K\a'
_diffrn_radiation_wavelength 0.71070
_diffrn_reflns_av_R_equivalents 0.0176
_diffrn_reflns_limit_h_max 14
_diffrn_reflns_limit_h_min -14
_diffrn_reflns_limit_k_max 14
_diffrn_reflns_limit_k_min -14
_diffrn_reflns_limit_l_max 26
_diffrn_reflns_limit_l_min -26
_diffrn_reflns_number 23551
_diffrn_reflns_theta_full 27.49
_diffrn_reflns_theta_max 27.48
_diffrn_standards_number 0
_exptl_absorpt_coefficient_mu 0.648
_exptl_absorpt_correction_T_max 0.937
_exptl_absorpt_correction_T_min 0.829
_exptl_absorpt_correction_type multi-scan
_exptl_absorpt_process_details 'REQAB (Rigaku, 1998)'
_exptl_crystal_colour colorless
_exptl_crystal_density_diffrn 1.566
_exptl_crystal_density_method 'not measured'
_exptl_crystal_description unknown
_exptl_crystal_F_000 1152.00
_exptl_crystal_size_max 0.500
_exptl_crystal_size_mid 0.200
_exptl_crystal_size_min 0.100
_refine_diff_density_max 1.420
_refine_diff_density_min -1.060
_refine_ls_extinction_method none
_refine_ls_goodness_of_fit_ref 1.063
_refine_ls_hydrogen_treatment refxyz
_refine_ls_number_parameters 828
_refine_ls_number_reflns 10707
_refine_ls_number_restraints 0
_refine_ls_R_factor_gt 0.0408
_refine_ls_shift/su_max 0.001
_refine_ls_structure_factor_coef Fsqd
_refine_ls_weighting_details 'w = 1/[\s^2^(Fo^2^)+(0.0652P)^2^+2.5647P] where P=(Fo^2^+2Fc^2^)/3'
_refine_ls_weighting_scheme calc
_refine_ls_wR_factor_ref 0.1137
_reflns_number_gt 10055
_reflns_number_total 10707
_reflns_threshold_expression F^2^>2.0\s(F^2^)
_cod_data_source_file c3dt52107a.txt
_cod_data_source_block 6-MeOTQEN-Cd(ClO4)2-130404
_cod_database_code 7028342

loop_
_symmetry_equiv_pos_site_id
_symmetry_equiv_pos_as_xyz
1 +X,+Y,+Z
2 -X,-Y,-Z

loop_
_atom_site_label
_atom_site_type_symbol
_atom_site_fract_x
_atom_site_fract_y
_atom_site_fract_z
_atom_site_U_iso_or_equiv
_atom_site_adp_type
_atom_site_occupancy
_atom_site_symmetry_multiplicity
_atom_site_calc_flag
Cd1 Cd 0.741243(15) 1.077028(15) 0.757806(8) 0.02174(7) Uani 1.0 2 d
Cl1 Cl 0.49340(7) 0.60867(7) 0.86207(4) 0.03685(16) Uani 1.0 2 d
Cl2 Cl 1.06185(8) 0.50792(9) 0.64317(4) 0.04732(19) Uani 1.0 2 d
O1 O 0.5286(3) 0.62491(19) 0.64200(14) 0.0504(7) Uani 1.0 2 d
O2 O 1.28488(18) 0.85950(19) 0.51686(10) 0.0331(4) Uani 1.0 2 d
O3 O 1.0269(2) 0.43325(18) 0.84815(12) 0.0393(5) Uani 1.0 2 d
O4 O 0.16009(19) 1.0397(2) 0.97557(11) 0.0371(5) Uani 1.0 2 d
O5 O 0.6199(3) 0.5353(3) 0.86232(17) 0.0603(8) Uani 1.0 2 d
O6 O 0.4933(4) 0.7371(3) 0.8374(2) 0.0855(11) Uani 1.0 2 d
O7 O 0.4307(3) 0.5621(3) 0.82111(16) 0.0651(9) Uani 1.0 2 d
O8 O 0.4283(4) 0.5997(5) 0.92757(17) 0.0982(15) Uani 1.0 2 d
O9 O 1.1604(4) 0.5462(4) 0.5981(3) 0.1106(17) Uani 1.0 2 d
O10 O 1.0876(4) 0.3908(5) 0.6814(3) 0.133(3) Uani 1.0 2 d
O11 O 0.9897(7) 0.6100(6) 0.6773(3) 0.155(3) Uani 1.0 2 d
O12 O 0.9599(7) 0.5180(6) 0.6108(4) 0.175(4) Uani 1.0 2 d
O13 O 0.2400(4) 0.4595(3) 0.97547(19) 0.0756(9) Uani 1.0 2 d
O14 O 0.6274(4) 0.6346(4) 0.4531(3) 0.0871(12) Uani 1.0 2 d
N1 N 0.6281(2) 1.28323(19) 0.71785(11) 0.0264(5) Uani 1.0 2 d
N2 N 0.8495(2) 1.2090(2) 0.79054(11) 0.0264(5) Uani 1.0 2 d
N3 N 0.56759(19) 1.05808(19) 0.71708(10) 0.0235(4) Uani 1.0 2 d
N4 N 0.8390(2) 1.13042(19) 0.64167(10) 0.0239(4) Uani 1.0 2 d
N5 N 0.92598(19) 0.95192(19) 0.79280(10) 0.0234(4) Uani 1.0 2 d
N6 N 0.6434(2) 1.1069(2) 0.87115(10) 0.0251(5) Uani 1.0 2 d
C1 C 0.6614(3) 1.3691(3) 0.75417(15) 0.0314(6) Uani 1.0 2 d
C2 C 0.8039(3) 1.3390(3) 0.75566(15) 0.0310(6) Uani 1.0 2 d
C3 C 0.4943(3) 1.2755(3) 0.73535(14) 0.0291(6) Uani 1.0 2 d
C4 C 0.4742(3) 1.1608(3) 0.71376(13) 0.0255(5) Uani 1.0 2 d
C5 C 0.3593(3) 1.1660(3) 0.69060(14) 0.0309(6) Uani 1.0 2 d
C6 C 0.3425(3) 1.0612(3) 0.67241(15) 0.0318(6) Uani 1.0 2 d
C7 C 0.4287(3) 0.8388(3) 0.65679(16) 0.0352(6) Uani 1.0 2 d
C8 C 0.5289(3) 0.7366(3) 0.65764(16) 0.0357(7) Uani 1.0 2 d
C9 C 0.6464(3) 0.7421(3) 0.67493(15) 0.0317(6) Uani 1.0 2 d
C10 C 0.6578(3) 0.8477(3) 0.69440(13) 0.0277(5) Uani 1.0 2 d
C11 C 0.5545(3) 0.9533(3) 0.69670(12) 0.0241(5) Uani 1.0 2 d
C12 C 0.4399(3) 0.9498(3) 0.67516(13) 0.0277(5) Uani 1.0 2 d
C13 C 0.4082(6) 0.6109(4) 0.6298(4) 0.0788(19) Uani 1.0 2 d
C14 C 0.6608(3) 1.3154(3) 0.64478(14) 0.0296(6) Uani 1.0 2 d
C15 C 0.7922(3) 1.2488(3) 0.61599(13) 0.0264(5) Uani 1.0 2 d
C16 C 0.8549(3) 1.3140(3) 0.55967(14) 0.0327(6) Uani 1.0 2 d
C17 C 0.9685(3) 1.2555(3) 0.52919(14) 0.0336(6) Uani 1.0 2 d
C18 C 1.1355(3) 1.0595(3) 0.52157(13) 0.0277(5) Uani 1.0 2 d
C19 C 1.1772(3) 0.9353(3) 0.54399(12) 0.0262(5) Uani 1.0 2 d
C20 C 1.1068(3) 0.8728(3) 0.59917(13) 0.0257(5) Uani 1.0 2 d
C21 C 0.9982(3) 0.9375(3) 0.63167(12) 0.0249(5) Uani 1.0 2 d
C22 C 0.9516(3) 1.0676(3) 0.60967(12) 0.0223(5) Uani 1.0 2 d
C23 C 1.0201(3) 1.1284(3) 0.55344(12) 0.0254(5) Uani 1.0 2 d
C24 C 1.3631(3) 0.9182(4) 0.46391(17) 0.0416(7) Uani 1.0 2 d
C25 C 0.9840(3) 1.1548(3) 0.76927(14) 0.0284(6) Uani 1.0 2 d
C26 C 1.0168(3) 1.0130(3) 0.78742(12) 0.0258(5) Uani 1.0 2 d
C27 C 1.1424(3) 0.9498(3) 0.79574(15) 0.0332(6) Uani 1.0 2 d
C28 C 1.1755(3) 0.8214(3) 0.80622(15) 0.0351(6) Uani 1.0 2 d
C29 C 1.1091(3) 0.6207(3) 0.82607(15) 0.0332(6) Uani 1.0 2 d
C30 C 1.0121(3) 0.5605(3) 0.83577(14) 0.0304(6) Uani 1.0 2 d
C31 C 0.8848(3) 0.6301(3) 0.83483(14) 0.0302(6) Uani 1.0 2 d
C32 C 0.8571(3) 0.7578(3) 0.82144(13) 0.0265(5) Uani 1.0 2 d
C33 C 0.9543(3) 0.8232(3) 0.80855(12) 0.0233(5) Uani 1.0 2 d
C34 C 1.0815(3) 0.7534(3) 0.81314(13) 0.0282(5) Uani 1.0 2 d
C35 C 1.1547(4) 0.3594(4) 0.8467(3) 0.0505(9) Uani 1.0 2 d
C36 C 0.8236(3) 1.2002(3) 0.86408(14) 0.0312(6) Uani 1.0 2 d
C37 C 0.6912(3) 1.1854(3) 0.89398(13) 0.0269(5) Uani 1.0 2 d
C38 C 0.6261(3) 1.2520(3) 0.94585(13) 0.0302(6) Uani 1.0 2 d
C39 C 0.5065(3) 1.2403(3) 0.97327(13) 0.0300(6) Uani 1.0 2 d
C40 C 0.3275(3) 1.1431(3) 0.97713(13) 0.0284(5) Uani 1.0 2 d
C41 C 0.2802(3) 1.0596(3) 0.95513(13) 0.0276(5) Uani 1.0 2 d
C42 C 0.3555(3) 0.9851(3) 0.90781(13) 0.0272(5) Uani 1.0 2 d
C43 C 0.4741(3) 1.0007(3) 0.88054(13) 0.0254(5) Uani 1.0 2 d
C44 C 0.5250(3) 1.0897(3) 0.90028(12) 0.0232(5) Uani 1.0 2 d
C45 C 0.4513(3) 1.1586(3) 0.95052(12) 0.0254(5) Uani 1.0 2 d
C46 C 0.0787(4) 1.1187(4) 1.0195(2) 0.0458(8) Uani 1.0 2 d
C47 C 0.1545(5) 0.5585(6) 0.9994(3) 0.0690(13) Uani 1.0 2 d
C48 C 0.6964(6) 0.6981(5) 0.4843(3) 0.0825(15) Uani 1.0 2 d
H1 H 0.617(3) 1.363(3) 0.7997(16) 0.027(8) Uiso 1.0 2 d
H2 H 0.635(3) 1.455(4) 0.7328(16) 0.031(8) Uiso 1.0 2 d
H3 H 0.848(3) 1.342(3) 0.7100(15) 0.020(7) Uiso 1.0 2 d
H4 H 0.828(4) 1.397(4) 0.7771(17) 0.035(9) Uiso 1.0 2 d
H5 H 0.479(3) 1.260(3) 0.7861(15) 0.021(7) Uiso 1.0 2 d
H6 H 0.442(4) 1.345(4) 0.7144(17) 0.030(8) Uiso 1.0 2 d
H7 H 0.297(4) 1.243(4) 0.6851(17) 0.035(9) Uiso 1.0 2 d
H8 H 0.269(4) 1.063(4) 0.6568(19) 0.042(10) Uiso 1.0 2 d
H9 H 0.351(4) 0.839(4) 0.6430(19) 0.042(10) Uiso 1.0 2 d
H10 H 0.717(3) 0.669(3) 0.6756(15) 0.023(7) Uiso 1.0 2 d
H11 H 0.741(3) 0.845(3) 0.7103(16) 0.028(8) Uiso 1.0 2 d
H12 H 0.379(5) 0.674(5) 0.597(3) 0.054(12) Uiso 1.0 2 d
H13 H 0.418(5) 0.527(5) 0.627(3) 0.071(14) Uiso 1.0 2 d
H14 H 0.337(7) 0.641(7) 0.658(4) 0.11(3) Uiso 1.0 2 d
H15 H 0.597(4) 1.288(3) 0.6220(17) 0.033(9) Uiso 1.0 2 d
H16 H 0.650(3) 1.405(4) 0.6315(16) 0.032(8) Uiso 1.0 2 d
H17 H 0.816(4) 1.396(4) 0.5455(19) 0.045(10) Uiso 1.0 2 d
H18 H 1.016(4) 1.303(4) 0.4931(18) 0.036(9) Uiso 1.0 2 d
H19 H 1.180(3) 1.101(3) 0.4861(16) 0.029(8) Uiso 1.0 2 d
H20 H 1.131(3) 0.790(3) 0.6119(16) 0.026(8) Uiso 1.0 2 d
H21 H 0.948(3) 0.892(3) 0.6691(15) 0.022(7) Uiso 1.0 2 d
H22 H 1.316(4) 0.956(4) 0.420(3) 0.056(12) Uiso 1.0 2 d
H23 H 1.387(4) 0.982(4) 0.482(2) 0.049(11) Uiso 1.0 2 d
H24 H 1.442(4) 0.850(4) 0.452(2) 0.057(12) Uiso 1.0 2 d
H25 H 1.042(3) 1.184(3) 0.7883(16) 0.027(8) Uiso 1.0 2 d
H26 H 1.006(4) 1.172(3) 0.7221(18) 0.034(9) Uiso 1.0 2 d
H27 H 1.199(4) 1.001(4) 0.7906(19) 0.043(10) Uiso 1.0 2 d
H28 H 1.262(4) 0.774(4) 0.8085(17) 0.033(9) Uiso 1.0 2 d
H29 H 1.196(4) 0.574(4) 0.828(2) 0.054(11) Uiso 1.0 2 d
H30 H 0.824(4) 0.588(4) 0.8412(17) 0.033(9) Uiso 1.0 2 d
H31 H 0.778(4) 0.803(4) 0.8175(17) 0.033(9) Uiso 1.0 2 d
H32 H 1.147(4) 0.280(5) 0.857(3) 0.055(12) Uiso 1.0 2 d
H33 H 1.196(5) 0.376(4) 0.803(3) 0.059(13) Uiso 1.0 2 d
H34 H 1.193(4) 0.374(4) 0.882(2) 0.050(11) Uiso 1.0 2 d
H35 H 0.883(4) 1.129(4) 0.8860(18) 0.039(9) Uiso 1.0 2 d
H36 H 0.837(3) 1.268(4) 0.8761(17) 0.032(8) Uiso 1.0 2 d
H37 H 0.671(4) 1.309(3) 0.9607(17) 0.033(9) Uiso 1.0 2 d
H38 H 0.456(4) 1.290(3) 1.0082(17) 0.033(9) Uiso 1.0 2 d
H39 H 0.280(4) 1.196(4) 1.0110(18) 0.037(9) Uiso 1.0 2 d
H40 H 0.327(3) 0.923(3) 0.8973(16) 0.029(8) Uiso 1.0 2 d
H41 H 0.522(3) 0.953(3) 0.8523(17) 0.027(8) Uiso 1.0 2 d
H42 H 0.068(4) 1.202(5) 0.996(2) 0.053(12) Uiso 1.0 2 d
H43 H 0.001(5) 1.096(4) 1.026(2) 0.053(11) Uiso 1.0 2 d
H44 H 0.116(4) 1.107(4) 1.058(3) 0.050(11) Uiso 1.0 2 d
H45 H 0.170(3) 0.649(3) 0.9712(16) 0.028(8) Uiso 1.0 2 d
H46 H 0.169(8) 0.593(8) 1.044(5) 0.16(3) Uiso 1.0 2 d
H47 H 0.085(6) 0.518(6) 1.018(3) 0.11(2) Uiso 1.0 2 d

loop_
_atom_site_aniso_label
_atom_site_aniso_U_11
_atom_site_aniso_U_22
_atom_site_aniso_U_33
_atom_site_aniso_U_12
_atom_site_aniso_U_13
_atom_site_aniso_U_23
Cd1 0.02172(10) 0.01951(10) 0.02362(10) -0.00385(7) -0.00214(7) -0.00477(7)
Cl1 0.0331(4) 0.0378(4) 0.0419(4) -0.0053(3) -0.0008(3) -0.0193(3)
Cl2 0.0500(5) 0.0581(5) 0.0355(4) -0.0275(4) -0.0045(4) 0.0068(4)
O1 0.0542(14) 0.0228(10) 0.0842(18) -0.0050(10) -0.0437(14) -0.0065(11)
O2 0.0266(10) 0.0367(11) 0.0312(10) -0.0008(8) 0.0031(8) -0.0097(8)
O3 0.0416(12) 0.0242(10) 0.0503(13) -0.0018(9) -0.0110(10) -0.0050(9)
O4 0.0261(10) 0.0454(12) 0.0416(11) -0.0121(9) 0.0045(9) -0.0143(10)
O5 0.0368(13) 0.0547(15) 0.098(3) -0.0037(11) -0.0260(14) -0.0260(15)
O6 0.109(3) 0.0362(15) 0.103(3) -0.0070(16) -0.003(3) -0.0154(16)
O7 0.0348(13) 0.085(2) 0.085(2) 0.0087(13) -0.0188(13) -0.0553(18)
O8 0.113(3) 0.148(4) 0.065(2) -0.087(3) 0.042(2) -0.065(3)
O9 0.069(3) 0.077(3) 0.141(4) -0.0095(19) 0.034(3) 0.031(3)
O10 0.054(2) 0.116(4) 0.155(4) 0.005(2) 0.009(3) 0.094(3)
O11 0.160(6) 0.130(5) 0.121(5) 0.007(4) 0.043(4) -0.006(4)
O12 0.178(6) 0.148(5) 0.232(7) -0.102(5) -0.147(6) 0.088(5)
O13 0.075(3) 0.0604(19) 0.093(3) -0.0168(16) -0.0091(18) -0.0188(17)
O14 0.068(2) 0.077(3) 0.126(4) -0.0334(18) 0.013(2) -0.042(3)
N1 0.0258(11) 0.0206(10) 0.0301(11) -0.0027(8) 0.0013(9) -0.0062(8)
N2 0.0262(11) 0.0250(10) 0.0294(11) -0.0094(9) 0.0023(9) -0.0088(9)
N3 0.0218(10) 0.0238(10) 0.0228(10) -0.0030(8) -0.0010(8) -0.0040(8)
N4 0.0249(10) 0.0200(10) 0.0248(10) -0.0039(8) -0.0006(8) -0.0035(8)
N5 0.0215(10) 0.0244(10) 0.0240(10) -0.0055(8) -0.0018(8) -0.0042(8)
N6 0.0274(11) 0.0249(10) 0.0244(10) -0.0079(9) -0.0010(8) -0.0068(8)
C1 0.0339(14) 0.0184(12) 0.0402(15) -0.0034(10) 0.0009(12) -0.0098(11)
C2 0.0349(14) 0.0219(12) 0.0381(15) -0.0107(11) 0.0006(12) -0.0089(11)
C3 0.0238(12) 0.0240(12) 0.0353(14) 0.0009(10) -0.0000(11) -0.0071(11)
C4 0.0221(12) 0.0253(12) 0.0260(12) -0.0026(10) -0.0007(10) -0.0030(9)
C5 0.0232(12) 0.0290(13) 0.0347(14) 0.0012(10) -0.0037(11) -0.0020(11)
C6 0.0236(13) 0.0322(14) 0.0376(15) -0.0042(11) -0.0087(11) -0.0003(11)
C7 0.0341(15) 0.0289(14) 0.0458(16) -0.0083(12) -0.0199(13) 0.0006(12)
C8 0.0412(16) 0.0233(13) 0.0461(17) -0.0091(12) -0.0198(13) 0.0007(11)
C9 0.0311(14) 0.0241(12) 0.0404(15) -0.0014(11) -0.0145(12) -0.0043(11)
C10 0.0259(13) 0.0270(12) 0.0304(13) -0.0050(10) -0.0073(10) -0.0034(10)
C11 0.0239(12) 0.0236(12) 0.0238(11) -0.0059(10) -0.0042(9) -0.0004(9)
C12 0.0240(12) 0.0267(12) 0.0311(13) -0.0048(10) -0.0078(10) 0.0005(10)
C13 0.073(3) 0.0249(17) 0.158(6) -0.0054(18) -0.083(4) -0.007(3)
C14 0.0302(13) 0.0216(12) 0.0308(13) 0.0000(10) -0.0001(11) -0.0019(10)
C15 0.0275(13) 0.0221(11) 0.0276(12) -0.0038(10) -0.0028(10) -0.0031(10)
C16 0.0354(15) 0.0212(12) 0.0352(14) -0.0041(11) -0.0011(12) 0.0029(10)
C17 0.0351(15) 0.0284(13) 0.0328(14) -0.0102(11) 0.0021(12) 0.0025(11)
C18 0.0262(13) 0.0335(13) 0.0224(12) -0.0087(11) 0.0010(10) -0.0039(10)
C19 0.0220(12) 0.0326(13) 0.0237(12) -0.0033(10) -0.0023(10) -0.0084(10)
C20 0.0273(13) 0.0224(12) 0.0253(12) -0.0017(10) -0.0049(10) -0.0032(9)
C21 0.0264(12) 0.0240(12) 0.0225(11) -0.0055(10) -0.0008(10) -0.0022(9)
C22 0.0237(12) 0.0224(11) 0.0203(11) -0.0044(9) -0.0032(9) -0.0032(9)
C23 0.0247(12) 0.0270(12) 0.0238(12) -0.0067(10) -0.0028(10) -0.0022(9)
C24 0.0307(15) 0.0503(19) 0.0403(17) -0.0088(14) 0.0103(13) -0.0140(14)
C25 0.0244(12) 0.0270(13) 0.0353(14) -0.0107(10) 0.0007(11) -0.0066(11)
C26 0.0227(12) 0.0311(13) 0.0243(12) -0.0083(10) -0.0005(9) -0.0056(10)
C27 0.0230(13) 0.0387(15) 0.0396(15) -0.0122(12) -0.0047(11) -0.0031(12)
C28 0.0206(13) 0.0403(16) 0.0417(16) -0.0043(11) -0.0075(11) -0.0013(12)
C29 0.0285(14) 0.0309(14) 0.0370(15) -0.0000(11) -0.0078(11) -0.0041(11)
C30 0.0331(14) 0.0249(12) 0.0309(13) -0.0021(11) -0.0067(11) -0.0032(10)
C31 0.0293(13) 0.0279(13) 0.0340(14) -0.0076(11) -0.0060(11) -0.0039(11)
C32 0.0225(12) 0.0283(13) 0.0281(12) -0.0046(10) -0.0031(10) -0.0052(10)
C33 0.0221(11) 0.0264(12) 0.0206(11) -0.0039(9) -0.0028(9) -0.0043(9)
C34 0.0247(12) 0.0296(13) 0.0284(13) -0.0038(10) -0.0041(10) -0.0029(10)
C35 0.050(2) 0.0304(16) 0.073(3) 0.0074(14) -0.031(2) -0.0145(16)
C36 0.0305(14) 0.0373(15) 0.0312(14) -0.0131(12) -0.0004(11) -0.0147(12)
C37 0.0296(13) 0.0282(12) 0.0249(12) -0.0099(10) -0.0021(10) -0.0067(10)
C38 0.0359(14) 0.0315(13) 0.0277(13) -0.0128(12) -0.0015(11) -0.0112(11)
C39 0.0343(14) 0.0311(13) 0.0261(12) -0.0077(11) -0.0012(11) -0.0107(10)
C40 0.0279(13) 0.0299(13) 0.0262(12) -0.0050(11) 0.0004(10) -0.0074(10)
C41 0.0240(12) 0.0311(13) 0.0262(12) -0.0062(10) -0.0025(10) -0.0025(10)
C42 0.0287(13) 0.0275(12) 0.0272(12) -0.0085(10) -0.0050(10) -0.0051(10)
C43 0.0278(13) 0.0251(12) 0.0231(12) -0.0063(10) -0.0009(10) -0.0058(10)
C44 0.0254(12) 0.0223(11) 0.0219(11) -0.0055(9) -0.0028(9) -0.0037(9)
C45 0.0276(13) 0.0247(12) 0.0229(11) -0.0046(10) -0.0025(10) -0.0043(9)
C46 0.0314(16) 0.052(2) 0.053(2) -0.0123(15) 0.0120(15) -0.0200(17)
C47 0.059(3) 0.091(4) 0.068(3) -0.029(3) 0.010(3) -0.037(3)
C48 0.094(4) 0.071(3) 0.096(4) -0.028(3) -0.023(3) -0.021(3)

loop_
_atom_type_symbol
_atom_type_description
_atom_type_scat_dispersion_real
_atom_type_scat_dispersion_imag
_atom_type_scat_source
C C 0.0033 0.0016
;
International Tables for Crystallography
(1992, Vol. C, Tables 4.2.6.8 and 6.1.1.4)
;
H H 0.0000 0.0000
;
International Tables for Crystallography
(1992, Vol. C, Table 6.1.1.4)
;
Cd Cd -0.8075 1.2024
;
International Tables for Crystallography
(1992, Vol. C, Tables 4.2.6.8 and 6.1.1.4)
;
Cl Cl 0.1484 0.1585
;
International Tables for Crystallography
(1992, Vol. C, Tables 4.2.6.8 and 6.1.1.4)
;
N N 0.0061 0.0033
;
International Tables for Crystallography
(1992, Vol. C, Tables 4.2.6.8 and 6.1.1.4)
;
O O 0.0106 0.0060
;
International Tables for Crystallography
(1992, Vol. C, Tables 4.2.6.8 and 6.1.1.4)
;

loop_
_geom_angle_atom_site_label_1
_geom_angle_atom_site_label_2
_geom_angle_atom_site_label_3
_geom_angle
_geom_angle_publ_flag
N1 Cd1 N2 76.23(8) yes
N1 Cd1 N3 72.79(8) yes
N1 Cd1 N4 73.94(7) yes
N1 Cd1 N5 147.03(9) yes
N1 Cd1 N6 88.94(7) yes
N2 Cd1 N3 148.40(7) yes
N2 Cd1 N4 88.72(8) yes
N2 Cd1 N5 72.76(8) yes
N2 Cd1 N6 74.08(8) yes
N3 Cd1 N4 88.66(8) yes
N3 Cd1 N5 138.85(8) yes
N3 Cd1 N6 99.05(8) yes
N4 Cd1 N5 94.28(7) yes
N4 Cd1 N6 158.33(8) yes
N5 Cd1 N6 93.09(7) yes
O5 Cl1 O6 110.3(3) yes
O5 Cl1 O7 108.78(19) yes
O5 Cl1 O8 109.8(3) yes
O6 Cl1 O7 110.4(3) yes
O6 Cl1 O8 108.3(3) yes
O7 Cl1 O8 109.2(3) yes
O9 Cl2 O10 118.2(3) yes
O9 Cl2 O11 109.6(4) yes
O9 Cl2 O12 110.3(4) yes
O10 Cl2 O11 116.8(3) yes
O10 Cl2 O12 108.4(4) yes
O11 Cl2 O12 89.8(4) yes
C8 O1 C13 116.2(3) yes
C19 O2 C24 116.8(3) yes
C30 O3 C35 116.4(3) yes
C41 O4 C46 116.3(3) yes
Cd1 N1 C1 106.85(15) yes
Cd1 N1 C3 103.22(15) yes
Cd1 N1 C14 110.71(14) yes
C1 N1 C3 112.9(2) yes
C1 N1 C14 111.9(3) yes
C3 N1 C14 110.8(3) yes
Cd1 N2 C2 107.99(19) yes
Cd1 N2 C25 103.66(18) yes
Cd1 N2 C36 108.72(19) yes
C2 N2 C25 113.3(2) yes
C2 N2 C36 112.0(3) yes
C25 N2 C36 110.8(3) yes
Cd1 N3 C4 114.2(2) yes
Cd1 N3 C11 126.08(15) yes
C4 N3 C11 119.7(3) yes
Cd1 N4 C15 111.69(16) yes
Cd1 N4 C22 127.85(15) yes
C15 N4 C22 117.9(2) yes
Cd1 N5 C26 113.51(15) yes
Cd1 N5 C33 126.26(19) yes
C26 N5 C33 119.5(2) yes
Cd1 N6 C37 111.78(16) yes
Cd1 N6 C44 125.78(19) yes
C37 N6 C44 118.1(3) yes
N1 C1 C2 110.9(3) yes
N2 C2 C1 110.9(3) yes
N1 C3 C4 110.7(2) yes
N3 C4 C3 117.8(3) yes
N3 C4 C5 122.1(3) yes
C3 C4 C5 120.1(3) yes
C4 C5 C6 119.1(3) yes
C5 C6 C12 120.5(3) yes
C8 C7 C12 120.1(4) yes
O1 C8 C7 125.3(4) yes
O1 C8 C9 114.2(3) yes
C7 C8 C9 120.5(3) yes
C8 C9 C10 120.1(3) yes
C9 C10 C11 120.8(3) yes
N3 C11 C10 119.9(3) yes
N3 C11 C12 121.4(2) yes
C10 C11 C12 118.7(3) yes
C6 C12 C7 123.2(3) yes
C6 C12 C11 117.1(3) yes
C7 C12 C11 119.7(3) yes
N1 C14 C15 115.5(2) yes
N4 C15 C14 119.2(3) yes
N4 C15 C16 123.0(3) yes
C14 C15 C16 117.7(2) yes
C15 C16 C17 120.0(3) yes
C16 C17 C23 119.1(3) yes
C19 C18 C23 119.9(3) yes
O2 C19 C18 125.1(3) yes
O2 C19 C20 114.3(3) yes
C18 C19 C20 120.6(3) yes
C19 C20 C21 120.5(3) yes
C20 C21 C22 120.5(3) yes
N4 C22 C21 119.6(2) yes
N4 C22 C23 121.7(2) yes
C21 C22 C23 118.7(2) yes
C17 C23 C18 122.0(3) yes
C17 C23 C22 118.2(3) yes
C18 C23 C22 119.8(3) yes
N2 C25 C26 111.9(3) yes
N5 C26 C25 118.7(3) yes
N5 C26 C27 121.9(3) yes
C25 C26 C27 119.4(3) yes
C26 C27 C28 119.9(3) yes
C27 C28 C34 119.8(3) yes
C30 C29 C34 119.5(3) yes
O3 C30 C29 124.9(3) yes
O3 C30 C31 114.7(3) yes
C29 C30 C31 120.5(3) yes
C30 C31 C32 120.6(3) yes
C31 C32 C33 120.6(3) yes
N5 C33 C32 120.3(3) yes
N5 C33 C34 121.1(3) yes
C32 C33 C34 118.6(3) yes
C28 C34 C29 122.4(3) yes
C28 C34 C33 117.5(3) yes
C29 C34 C33 120.0(3) yes
N2 C36 C37 114.3(3) yes
N6 C37 C36 118.2(3) yes
N6 C37 C38 123.1(3) yes
C36 C37 C38 118.7(3) yes
C37 C38 C39 119.6(3) yes
C38 C39 C45 119.5(3) yes
C41 C40 C45 119.5(3) yes
O4 C41 C40 124.7(3) yes
O4 C41 C42 114.6(3) yes
C40 C41 C42 120.7(3) yes
C41 C42 C43 120.6(3) yes
C42 C43 C44 120.5(3) yes
N6 C44 C43 119.9(3) yes
N6 C44 C45 121.7(3) yes
C43 C44 C45 118.3(3) yes
C39 C45 C40 121.8(3) yes
C39 C45 C44 117.9(3) yes
C40 C45 C44 120.3(3) yes
N1 C1 H1 110(3) no
N1 C1 H2 110(3) no
C2 C1 H1 110(2) no
C2 C1 H2 108(3) no
H1 C1 H2 107(3) no
N2 C2 H3 105.7(16) no
N2 C2 H4 109.0(19) no
C1 C2 H3 109.7(19) no
C1 C2 H4 112.3(19) no
H3 C2 H4 109(3) no
N1 C3 H5 105.3(19) no
N1 C3 H6 111(3) no
C4 C3 H5 106.0(19) no
C4 C3 H6 108(3) no
H5 C3 H6 116(3) no
C4 C5 H7 120(3) no
C6 C5 H7 121(3) no
C5 C6 H8 120(3) no
C12 C6 H8 119(3) no
C8 C7 H9 122(3) no
C12 C7 H9 118(3) no
C8 C9 H10 120(3) no
C10 C9 H10 120(3) no
C9 C10 H11 117.7(18) no
C11 C10 H11 121.3(18) no
O1 C13 H12 109(4) no
O1 C13 H13 108(4) no
O1 C13 H14 118(6) no
H12 C13 H13 121(5) no
H12 C13 H14 88(5) no
H13 C13 H14 112(6) no
N1 C14 H15 107.7(18) no
N1 C14 H16 111(2) no
C15 C14 H15 105.5(17) no
C15 C14 H16 109.9(19) no
H15 C14 H16 107(3) no
C15 C16 H17 117(3) no
C17 C16 H17 123(3) no
C16 C17 H18 120.1(19) no
C23 C17 H18 120.7(19) no
C19 C18 H19 121.4(19) no
C23 C18 H19 118.7(19) no
C19 C20 H20 120.7(19) no
C21 C20 H20 118.7(19) no
C20 C21 H21 119.9(16) no
C22 C21 H21 119.5(16) no
O2 C24 H22 112(3) no
O2 C24 H23 107(3) no
O2 C24 H24 107(3) no
H22 C24 H23 113(4) no
H22 C24 H24 108(4) no
H23 C24 H24 110(4) no
N2 C25 H25 114.1(18) no
N2 C25 H26 112(2) no
C26 C25 H25 106.4(18) no
C26 C25 H26 105(2) no
H25 C25 H26 106(3) no
C26 C27 H27 115(2) no
C28 C27 H27 125(2) no
C27 C28 H28 123(3) no
C34 C28 H28 117(3) no
C30 C29 H29 121(3) no
C34 C29 H29 119(3) no
C30 C31 H30 118(2) no
C32 C31 H30 121(2) no
C31 C32 H31 121(3) no
C33 C32 H31 118(3) no
O3 C35 H32 105(3) no
O3 C35 H33 107(3) no
O3 C35 H34 109(3) no
H32 C35 H33 111(4) no
H32 C35 H34 107(4) no
H33 C35 H34 117(4) no
N2 C36 H35 111(3) no
N2 C36 H36 110(2) no
C37 C36 H35 107(3) no
C37 C36 H36 109(2) no
H35 C36 H36 105(4) no
C37 C38 H37 117.7(18) no
C39 C38 H37 122.7(18) no
C38 C39 H38 121(3) no
C45 C39 H38 119(3) no
C41 C40 H39 124(3) no
C45 C40 H39 117(3) no
C41 C42 H40 120.1(19) no
C43 C42 H40 119.2(19) no
C42 C43 H41 121(3) no
C44 C43 H41 119(3) no
O4 C46 H42 107(3) no
O4 C46 H43 105(3) no
O4 C46 H44 109(3) no
H42 C46 H43 108(4) no
H42 C46 H44 112(4) no
H43 C46 H44 115(4) no
O13 C47 H45 112.2(16) no
O13 C47 H46 121(4) no
O13 C47 H47 99(4) no
H45 C47 H46 85(5) no
H45 C47 H47 139(4) no
H46 C47 H47 101(6) no

loop_
_geom_bond_atom_site_label_1
_geom_bond_atom_site_label_2
_geom_bond_distance
_geom_bond_publ_flag
Cd1 N1 2.3773(19) yes
Cd1 N2 2.381(3) yes
Cd1 N3 2.295(3) yes
Cd1 N4 2.462(2) yes
Cd1 N5 2.291(2) yes
Cd1 N6 2.438(2) yes
Cl1 O5 1.420(3) yes
Cl1 O6 1.423(4) yes
Cl1 O7 1.427(4) yes
Cl1 O8 1.406(4) yes
Cl2 O9 1.392(5) yes
Cl2 O10 1.374(5) yes
Cl2 O11 1.442(6) yes
Cl2 O12 1.375(8) yes
O1 C8 1.353(4) yes
O1 C13 1.446(7) yes
O2 C19 1.365(3) yes
O2 C24 1.423(4) yes
O3 C30 1.366(4) yes
O3 C35 1.432(5) yes
O4 C41 1.374(4) yes
O4 C46 1.422(5) yes
O13 C47 1.365(6) yes
O14 C48 1.463(9) yes
N1 C1 1.481(5) yes
N1 C3 1.473(4) yes
N1 C14 1.475(4) yes
N2 C2 1.486(4) yes
N2 C25 1.469(4) yes
N2 C36 1.478(4) yes
N3 C4 1.326(3) yes
N3 C11 1.372(4) yes
N4 C15 1.325(3) yes
N4 C22 1.379(3) yes
N5 C26 1.328(4) yes
N5 C33 1.375(4) yes
N6 C37 1.330(5) yes
N6 C44 1.377(4) yes
C1 C2 1.520(5) yes
C3 C4 1.520(5) yes
C4 C5 1.414(5) yes
C5 C6 1.366(5) yes
C6 C12 1.415(4) yes
C7 C8 1.366(4) yes
C7 C12 1.411(5) yes
C8 C9 1.421(5) yes
C9 C10 1.365(5) yes
C10 C11 1.411(4) yes
C11 C12 1.422(4) yes
C14 C15 1.518(4) yes
C15 C16 1.409(4) yes
C16 C17 1.357(4) yes
C17 C23 1.410(4) yes
C18 C19 1.356(4) yes
C18 C23 1.425(4) yes
C19 C20 1.422(4) yes
C20 C21 1.363(4) yes
C21 C22 1.420(4) yes
C22 C23 1.416(4) yes
C25 C26 1.515(4) yes
C26 C27 1.402(4) yes
C27 C28 1.369(5) yes
C28 C34 1.408(5) yes
C29 C30 1.370(5) yes
C29 C34 1.415(4) yes
C30 C31 1.416(4) yes
C31 C32 1.362(4) yes
C32 C33 1.406(5) yes
C33 C34 1.423(4) yes
C36 C37 1.513(4) yes
C37 C38 1.407(4) yes
C38 C39 1.364(4) yes
C39 C45 1.411(5) yes
C40 C41 1.364(5) yes
C40 C45 1.415(4) yes
C41 C42 1.418(4) yes
C42 C43 1.365(4) yes
C43 C44 1.418(5) yes
C44 C45 1.421(4) yes
C1 H1 0.98(3) no
C1 H2 0.96(4) no
C2 H3 0.98(3) no
C2 H4 0.97(5) no
C3 H5 1.01(3) no
C3 H6 0.91(3) no
C5 H7 0.95(4) no
C6 H8 0.92(5) no
C7 H9 0.94(5) no
C9 H10 0.97(3) no
C10 H11 1.02(4) no
C13 H12 0.91(4) no
C13 H13 0.93(6) no
C13 H14 0.92(7) no
C14 H15 1.05(4) no
C14 H16 0.97(4) no
C16 H17 0.92(4) no
C17 H18 0.98(4) no
C18 H19 0.91(3) no
C20 H20 0.89(4) no
C21 H21 0.99(3) no
C24 H22 1.07(5) no
C24 H23 0.98(5) no
C24 H24 1.02(4) no
C25 H25 0.96(4) no
C25 H26 0.95(4) no
C27 H27 0.93(5) no
C28 H28 0.96(4) no
C29 H29 0.96(4) no
C31 H30 0.89(4) no
C32 H31 0.90(4) no
C35 H32 0.89(5) no
C35 H33 0.94(5) no
C35 H34 0.97(5) no
C36 H35 0.97(4) no
C36 H36 0.90(4) no
C38 H37 1.02(4) no
C39 H38 1.00(4) no
C40 H39 0.99(4) no
C42 H40 0.91(4) no
C43 H41 0.87(4) no
C46 H42 0.95(5) no
C46 H43 0.94(5) no
C46 H44 0.93(5) no
C47 H45 1.10(4) no
C47 H46 1.12(10) no
C47 H47 0.97(7) no

loop_
_geom_contact_atom_site_label_1
_geom_contact_atom_site_label_2
_geom_contact_distance
_geom_contact_publ_flag
_geom_contact_site_symmetry_2
Cd1 C10 3.487(4) no .
Cd1 C32 3.525(3) no .
O1 C10 3.592(5) no .
N3 C6 2.784(4) no .
N3 C14 3.288(4) no .
N3 C43 3.320(4) no .
N4 C2 3.541(4) no .
N4 C17 2.809(4) no .
N4 C25 3.401(4) no .
N5 C21 3.297(4) no .
N5 C28 2.787(4) no .
N5 C36 3.252(4) no .
N6 C1 3.422(4) no .
N6 C3 3.461(4) no .
N6 C39 2.807(4) no .
C1 C15 3.324(4) no .
C1 C36 3.138(4) no .
C1 C37 3.195(4) no .
C2 C14 3.087(5) no .
C2 C15 3.271(5) no .
C2 C37 3.233(4) no .
C4 C12 2.772(5) no .
C4 C14 3.005(4) no .
C4 C43 3.537(4) no .
C5 C11 2.757(4) no .
C7 C10 2.800(5) no .
C7 C13 2.791(7) no .
C8 C11 2.800(5) no .
C9 C12 2.795(4) no .
C10 C32 3.539(4) no .
C15 C23 2.746(4) no .
C16 C22 2.739(4) no .
C18 C21 2.805(4) no .
C18 C24 2.794(4) no .
C19 C22 2.805(4) no .
C20 C23 2.791(4) no .
C21 C26 3.533(4) no .
C21 C33 3.597(4) no .
C26 C34 2.768(4) no .
C26 C36 3.035(4) no .
C27 C33 2.746(5) no .
C29 C32 2.805(4) no .
C29 C35 2.791(5) no .
C30 C33 2.801(4) no .
C31 C34 2.784(5) no .
C37 C45 2.753(4) no .
C38 C44 2.748(5) no .
C40 C43 2.809(4) no .
C40 C46 2.787(5) no .
C41 C44 2.805(4) no .
C42 C45 2.785(5) no .
O1 C1 3.467(4) no 1_545
O1 C14 3.382(4) no 1_545
O1 C48 3.488(7) no .
O2 C7 3.472(5) no 1_655
O2 C13 3.396(6) no 1_655
O2 C15 3.521(4) no 2_776
O2 C16 3.507(5) no 2_776
O3 O10 3.483(6) no .
O3 C47 3.408(6) no 2_667
O4 C37 3.596(4) no 2_677
O4 C46 3.510(5) no 2_577
O5 C1 3.083(5) no 1_545
O5 C2 3.433(5) no 1_545
O5 C31 3.274(5) no .
O5 C38 3.276(4) no 1_545
O6 C9 3.460(5) no .
O6 C10 3.353(5) no .
O6 C11 3.464(4) no .
O6 C28 3.519(6) no 1_455
O6 C42 3.279(5) no .
O6 C43 3.195(5) no .
O7 C1 3.177(4) no 1_545
O7 C28 3.478(4) no 1_455
O7 C29 3.414(4) no 1_455
O8 O13 2.839(6) no .
O8 C38 3.254(6) no 2_677
O8 C39 3.253(6) no 2_677
O8 C47 3.212(7) no .
O9 O14 2.858(5) no 2_766
O9 C13 3.203(8) no 1_655
O9 C16 3.321(6) no 2_776
O9 C17 3.338(5) no 2_776
O9 C20 3.551(5) no .
O9 C48 3.393(8) no 2_766
O10 O3 3.483(6) no .
O10 C2 3.359(5) no 1_545
O10 C5 3.375(5) no 1_645
O10 C25 3.230(6) no 1_545
O10 C35 3.542(8) no .
O11 C20 3.493(7) no .
O11 C29 3.581(8) no .
O11 C30 3.243(7) no .
O11 C31 3.275(7) no .
O11 C32 3.586(7) no .
O12 C16 3.233(9) no 1_545
O12 C17 3.551(7) no 2_776
O13 O8 2.839(6) no .
O13 C29 3.577(5) no 1_455
O13 C35 3.440(7) no 1_455
O13 C39 3.296(4) no 1_545
O13 C40 3.413(5) no 1_545
O14 O9 2.858(5) no 2_766
O14 C5 3.330(5) no 2_676
N4 C24 3.582(5) no 2_776
C1 O1 3.467(4) no 1_565
C1 O5 3.083(5) no 1_565
C1 O7 3.177(4) no 1_565
C2 O5 3.433(5) no 1_565
C2 O10 3.359(5) no 1_565
C5 O10 3.375(5) no 1_465
C5 O14 3.330(5) no 2_676
C6 C27 3.314(4) no 1_455
C7 O2 3.472(5) no 1_455
C9 O6 3.460(5) no .
C10 O6 3.353(5) no .
C11 O6 3.464(4) no .
C11 C24 3.391(4) no 2_776
C12 C24 3.577(4) no 2_776
C13 O2 3.396(6) no 1_455
C13 O9 3.203(8) no 1_455
C14 O1 3.382(4) no 1_565
C15 O2 3.521(4) no 2_776
C16 O2 3.507(5) no 2_776
C16 O9 3.321(6) no 2_776
C16 O12 3.233(9) no 1_565
C17 O9 3.338(5) no 2_776
C17 O12 3.551(7) no 2_776
C17 C20 3.563(5) no 2_776
C19 C23 3.495(5) no 2_776
C20 O9 3.551(5) no .
C20 O11 3.493(7) no .
C20 C17 3.563(5) no 2_776
C23 C19 3.495(5) no 2_776
C24 N4 3.582(5) no 2_776
C24 C11 3.391(4) no 2_776
C24 C12 3.577(4) no 2_776
C25 O10 3.230(6) no 1_565
C27 C6 3.314(4) no 1_655
C28 O6 3.519(6) no 1_655
C28 O7 3.478(4) no 1_655
C29 O7 3.414(4) no 1_655
C29 O11 3.581(8) no .
C29 O13 3.577(5) no 1_655
C29 C47 3.597(7) no 1_655
C30 O11 3.243(7) no .
C31 O5 3.274(5) no .
C31 O11 3.275(7) no .
C32 O11 3.586(7) no .
C35 O10 3.542(8) no .
C35 O13 3.440(7) no 1_655
C37 O4 3.596(4) no 2_677
C38 O5 3.276(4) no 1_565
C38 O8 3.254(6) no 2_677
C38 C42 3.586(4) no 2_677
C39 O8 3.253(6) no 2_677
C39 O13 3.296(4) no 1_565
C39 C42 3.392(4) no 2_677
C40 O13 3.413(5) no 1_565
C40 C44 3.521(4) no 2_677
C42 O6 3.279(5) no .
C42 C38 3.586(4) no 2_677
C42 C39 3.392(4) no 2_677
C43 O6 3.195(5) no .
C44 C40 3.521(4) no 2_677
C46 O4 3.510(5) no 2_577
C47 O3 3.408(6) no 2_667
C47 O8 3.212(7) no .
C47 C29 3.597(7) no 1_455
C48 O1 3.488(7) no .
C48 O9 3.393(8) no 2_766
Cd1 H1 3.36(4) no .
Cd1 H3 3.37(4) no .
Cd1 H5 3.11(3) no .
Cd1 H11 2.95(4) no .
Cd1 H15 3.59(4) no .
Cd1 H21 3.22(3) no .
Cd1 H26 3.27(4) no .
Cd1 H31 3.02(4) no .
Cd1 H35 3.51(5) no .
Cd1 H41 3.24(4) no .
O1 H9 2.66(4) no .
O1 H10 2.49(4) no .
O2 H19 2.64(3) no .
O2 H20 2.49(3) no .
O3 H29 2.67(5) no .
O3 H30 2.45(4) no .
O4 H39 2.71(5) no .
O4 H40 2.49(3) no .
N1 H3 2.64(4) no .
N1 H4 3.32(5) no .
N2 H1 2.69(3) no .
N2 H2 3.29(3) no .
N3 H5 2.78(4) no .
N3 H6 3.14(4) no .
N3 H7 3.24(4) no .
N3 H11 2.65(3) no .
N3 H15 2.95(4) no .
N3 H41 2.80(3) no .
N4 H3 3.02(4) no .
N4 H11 3.57(4) no .
N4 H15 2.83(3) no .
N4 H16 3.23(3) no .
N4 H17 3.20(4) no .
N4 H21 2.61(3) no .
N4 H26 2.86(5) no .
N5 H11 3.43(4) no .
N5 H21 2.72(4) no .
N5 H25 3.16(4) no .
N5 H26 2.86(4) no .
N5 H27 3.18(5) no .
N5 H31 2.55(4) no .
N5 H35 2.93(5) no .
N6 H1 2.91(3) no .
N6 H5 2.76(3) no .
N6 H35 2.79(5) no .
N6 H36 3.16(4) no .
N6 H37 3.29(4) no .
N6 H41 2.56(4) no .
C1 H5 2.54(4) no .
C1 H6 2.78(4) no .
C1 H15 3.28(4) no .
C1 H16 2.50(4) no .
C1 H36 3.28(4) no .
C2 H16 3.18(4) no .
C2 H25 2.85(3) no .
C2 H26 2.59(3) no .
C2 H35 3.27(4) no .
C2 H36 2.51(4) no .
C3 H1 2.53(4) no .
C3 H2 2.83(4) no .
C3 H7 2.70(5) no .
C3 H15 2.40(4) no .
C3 H16 2.89(4) no .
C4 H8 3.23(5) no .
C4 H15 2.53(4) no .
C4 H41 3.32(3) no .
C5 H5 3.03(4) no .
C5 H6 2.57(4) no .
C5 H15 3.23(4) no .
C6 H9 2.65(5) no .
C7 H8 2.66(4) no .
C7 H10 3.29(3) no .
C7 H12 2.64(6) no .
C7 H14 2.66(9) no .
C8 H11 3.33(4) no .
C8 H12 2.55(6) no .
C8 H13 3.13(6) no .
C8 H14 2.61(9) no .
C9 H9 3.28(4) no .
C10 H21 3.29(4) no .
C10 H31 2.96(4) no .
C11 H8 3.25(4) no .
C11 H9 3.29(5) no .
C11 H10 3.29(3) no .
C11 H41 3.16(4) no .
C12 H7 3.28(4) no .
C12 H11 3.37(4) no .
C13 H9 2.52(4) no .
C14 H1 3.27(4) no .
C14 H2 2.56(4) no .
C14 H3 2.76(4) no .
C14 H5 3.27(3) no .
C14 H6 2.55(4) no .
C14 H17 2.59(4) no .
C15 H2 3.57(4) no .
C15 H3 2.61(4) no .
C15 H18 3.28(4) no .
C15 H26 3.33(4) no .
C16 H3 3.16(4) no .
C16 H15 2.96(4) no .
C16 H16 2.56(3) no .
C17 H19 2.64(3) no .
C18 H18 2.69(4) no .
C18 H20 3.21(4) no .
C18 H22 2.81(4) no .
C18 H23 2.70(4) no .
C19 H21 3.32(3) no .
C19 H22 2.72(4) no .
C19 H23 2.56(4) no .
C19 H24 3.21(4) no .
C20 H19 3.25(3) no .
C21 H11 3.30(4) no .
C21 H26 3.54(4) no .
C22 H18 3.32(4) no .
C22 H19 3.27(3) no .
C22 H20 3.21(3) no .
C22 H26 3.01(5) no .
C23 H17 3.24(4) no .
C23 H21 3.34(3) no .
C23 H26 3.58(4) no .
C24 H19 2.52(3) no .
C25 H3 2.47(3) no .
C25 H4 2.82(4) no .
C25 H27 2.59(4) no .
C25 H35 2.45(4) no .
C25 H36 2.80(4) no .
C26 H21 3.30(4) no .
C26 H28 3.29(4) no .
C26 H35 2.64(4) no .
C27 H25 2.55(3) no .
C27 H26 2.84(3) no .
C27 H35 3.50(4) no .
C28 H29 2.67(5) no .
C29 H28 2.63(4) no .
C29 H30 3.21(4) no .
C29 H33 2.77(5) no .
C29 H34 2.75(4) no .
C30 H31 3.23(4) no .
C30 H32 3.08(5) no .
C30 H33 2.59(4) no .
C30 H34 2.64(4) no .
C31 H11 3.44(3) no .
C31 H29 3.30(5) no .
C32 H11 2.71(4) no .
C32 H21 3.29(3) no .
C33 H11 3.30(4) no .
C33 H21 2.83(3) no .
C33 H28 3.28(4) no .
C33 H29 3.32(4) no .
C33 H30 3.22(4) no .
C34 H21 3.45(3) no .
C34 H27 3.27(5) no .
C34 H31 3.23(4) no .
C35 H29 2.50(5) no .
C36 H1 2.86(3) no .
C36 H3 3.24(3) no .
C36 H4 2.54(4) no .
C36 H25 2.61(3) no .
C36 H26 3.26(4) no .
C36 H37 2.64(4) no .
C37 H1 2.56(3) no .
C37 H4 3.45(4) no .
C37 H5 3.35(4) no .
C37 H38 3.31(4) no .
C38 H1 3.02(4) no .
C38 H35 2.96(4) no .
C38 H36 2.53(4) no .
C39 H39 2.62(4) no .
C40 H38 2.67(5) no .
C40 H40 3.23(4) no .
C40 H42 2.73(4) no .
C40 H44 2.68(4) no .
C41 H41 3.21(3) no .
C41 H42 2.57(4) no .
C41 H43 3.12(5) no .
C41 H44 2.58(4) no .
C42 H39 3.34(4) no .
C43 H5 3.16(3) no .
C44 H1 3.60(4) no .
C44 H5 2.75(3) no .
C44 H38 3.33(4) no .
C44 H39 3.33(4) no .
C44 H40 3.23(4) no .
C45 H5 3.33(3) no .
C45 H37 3.34(4) no .
C45 H41 3.22(4) no .
C46 H39 2.54(4) no .
H1 H3 2.85(4) no .
H1 H4 2.40(5) no .
H1 H5 2.21(6) no .
H1 H6 2.89(6) no .
H1 H16 3.37(5) no .
H1 H36 2.97(5) no .
H1 H37 3.38(5) no .
H2 H3 2.37(4) no .
H2 H4 2.35(5) no .
H2 H5 3.04(5) no .
H2 H6 2.83(6) no .
H2 H15 3.37(6) no .
H2 H16 2.23(5) no .
H3 H16 2.81(5) no .
H3 H17 3.39(5) no .
H3 H25 2.89(5) no .
H3 H26 2.22(4) no .
H3 H36 3.34(5) no .
H4 H25 2.88(5) no .
H4 H26 3.04(5) no .
H4 H35 3.34(5) no .
H4 H36 2.25(5) no .
H5 H7 3.20(6) no .
H5 H15 3.38(5) no .
H5 H41 3.37(5) no .
H6 H7 2.40(6) no .
H6 H15 2.38(5) no .
H6 H16 2.74(5) no .
H7 H8 2.32(6) no .
H7 H15 3.45(5) no .
H8 H9 2.49(6) no .
H9 H12 2.17(7) no .
H9 H13 3.44(7) no .
H9 H14 2.22(9) no .
H10 H11 2.32(6) no .
H11 H21 2.44(5) no .
H11 H30 3.57(5) no .
H11 H31 2.25(5) no .
H15 H17 3.02(6) no .
H16 H17 2.30(5) no .
H17 H18 2.35(5) no .
H18 H19 2.51(5) no .
H19 H22 2.36(6) no .
H19 H23 2.32(5) no .
H19 H24 3.54(5) no .
H20 H21 2.29(4) no .
H21 H31 3.40(5) no .
H25 H27 2.31(5) no .
H25 H35 2.51(5) no .
H25 H36 2.71(5) no .
H26 H27 2.84(5) no .
H26 H35 3.39(5) no .
H26 H36 3.59(5) no .
H27 H28 2.42(5) no .
H28 H29 2.46(6) no .
H29 H32 3.39(7) no .
H29 H33 2.39(7) no .
H29 H34 2.30(6) no .
H30 H31 2.29(5) no .
H31 H41 2.93(5) no .
H35 H37 3.06(5) no .
H36 H37 2.31(5) no .
H37 H38 2.43(5) no .
H38 H39 2.43(6) no .
H39 H42 2.38(6) no .
H39 H43 3.47(7) no .
H39 H44 2.25(6) no .
H40 H41 2.26(5) no .
Cl1 H1 3.15(4) no 1_545
Cl1 H2 3.38(4) no 1_545
Cl1 H28 2.98(4) no 1_455
Cl1 H30 3.54(4) no .
Cl1 H38 3.29(4) no 2_677
Cl2 H3 3.31(4) no 1_545
Cl2 H7 3.47(4) no 1_645
Cl2 H18 3.26(4) no 2_776
Cl2 H20 3.35(4) no .
O1 H2 2.58(3) no 1_545
O1 H6 3.48(4) no 1_545
O1 H16 2.50(4) no 1_545
O2 H9 2.77(4) no 1_655
O2 H12 2.49(4) no 1_655
O2 H14 3.43(7) no 1_655
O2 H15 3.47(4) no 2_776
O3 H4 2.99(4) no 1_545
O3 H25 3.22(4) no 1_545
O3 H36 3.05(4) no 1_545
O3 H42 3.59(4) no 1_645
O3 H46 2.83(8) no 2_667
O3 H47 2.91(7) no 2_667
O4 H32 3.24(5) no 1_465
O4 H35 3.12(4) no 2_677
O4 H43 2.62(5) no 2_577
O5 H1 2.54(4) no 1_545
O5 H2 2.95(4) no 1_545
O5 H4 2.92(4) no 1_545
O5 H30 2.41(4) no .
O5 H36 3.30(3) no 1_545
O5 H37 2.90(3) no 1_545
O5 H38 3.48(4) no 2_677
O5 H46 3.15(9) no 2_667
O6 H28 2.63(4) no 1_455
O6 H30 3.59(4) no .
O6 H31 3.33(4) no .
O6 H38 3.27(4) no 2_677
O6 H40 2.73(3) no .
O6 H41 2.60(4) no .
O7 H1 2.65(3) no 1_545
O7 H2 2.79(3) no 1_545
O7 H5 3.48(4) no 1_545
O7 H6 3.56(4) no 1_545
O7 H14 3.57(7) no .
O7 H28 2.60(3) no 1_455
O7 H29 2.53(5) no 1_455
O8 H28 3.32(4) no 1_455
O8 H37 2.65(4) no 2_677
O8 H38 3.48(4) no 1_545
O8 H38 2.64(5) no 2_677
O8 H40 3.46(4) no .
O8 H45 2.77(3) no .
O8 H46 3.38(8) no .
O9 H7 3.58(4) no 1_645
O9 H12 3.09(6) no 1_655
O9 H13 2.94(6) no 1_655
O9 H14 2.98(9) no 1_655
O9 H17 2.88(4) no 2_776
O9 H18 2.91(4) no 2_776
O9 H20 2.73(4) no .
O10 H3 2.76(4) no 1_545
O10 H4 3.16(4) no 1_545
O10 H7 2.47(4) no 1_645
O10 H25 2.93(3) no 1_545
O10 H26 2.75(4) no 1_545
O10 H33 2.91(6) no .
O11 H4 3.46(4) no 1_545
O11 H10 2.91(4) no .
O11 H11 3.34(3) no .
O11 H18 3.45(4) no 2_776
O11 H20 2.84(4) no .
O11 H21 3.05(4) no .
O11 H30 3.53(4) no .
O12 H3 2.88(3) no 1_545
O12 H10 3.01(3) no .
O12 H17 2.97(5) no 1_545
O12 H18 2.64(4) no 2_776
O13 H29 3.12(4) no 1_455
O13 H34 2.49(5) no 1_455
O13 H37 3.55(4) no 2_677
O13 H38 2.72(3) no 1_545
O13 H39 2.83(4) no 1_545
O13 H47 3.50(7) no 2_567
O14 H7 2.97(4) no 2_676
O14 H13 2.86(6) no 2_666
O14 H15 3.00(4) no 2_676
O14 H17 3.39(4) no 1_545
O14 H24 2.72(4) no 1_455
N1 H13 3.54(5) no 1_565
N3 H22 2.91(5) no 2_776
N3 H24 3.43(4) no 2_776
N4 H22 2.77(6) no 2_776
N5 H44 2.98(5) no 2_677
N6 H44 3.40(4) no 2_677
C1 H10 3.57(4) no 1_565
C3 H13 3.25(5) no 1_565
C3 H33 3.32(5) no 1_465
C4 H22 3.50(4) no 2_776
C4 H24 3.38(5) no 2_776
C5 H24 3.33(4) no 2_776
C5 H27 3.10(4) no 1_455
C5 H33 3.55(5) no 1_465
C6 H24 3.34(4) no 2_776
C6 H27 2.72(4) no 1_455
C7 H28 3.37(4) no 1_455
C8 H2 3.23(3) no 1_545
C9 H2 3.22(4) no 1_545
C10 H22 2.91(4) no 2_776
C11 H22 2.72(4) no 2_776
C11 H23 3.57(4) no 2_776
C11 H24 3.38(4) no 2_776
C12 H22 3.30(5) no 2_776
C12 H23 3.49(4) no 2_776
C12 H24 3.38(4) no 2_776
C12 H27 3.24(4) no 1_455
C13 H2 3.45(4) no 1_545
C13 H6 3.10(4) no 1_545
C13 H16 3.03(3) no 1_545
C13 H20 3.22(3) no 1_455
C14 H13 3.10(5) no 1_565
C14 H22 3.50(5) no 2_776
C14 H24 3.47(6) no 2_776
C15 H22 3.11(6) no 2_776
C17 H20 3.45(4) no 2_776
C18 H8 3.39(5) no 1_655
C19 H8 3.38(5) no 1_655
C19 H9 2.91(4) no 1_655
C19 H12 3.30(4) no 1_655
C20 H8 3.59(5) no 1_655
C20 H9 2.90(5) no 1_655
C20 H12 3.23(4) no 1_655
C20 H14 3.32(7) no 1_655
C21 H19 3.53(4) no 2_776
C22 H22 3.20(5) no 2_776
C24 H12 3.45(4) no 1_655
C24 H15 3.08(4) no 2_776
C25 H8 3.60(4) no 1_655
C25 H32 3.46(6) no 1_565
C26 H8 3.57(4) no 1_655
C26 H44 3.41(4) no 2_677
C27 H8 3.12(4) no 1_655
C27 H40 3.09(4) no 1_655
C28 H9 3.56(4) no 1_655
C28 H40 3.25(4) no 1_655
C28 H45 3.55(3) no 1_655
C29 H45 3.27(4) no 1_655
C30 H4 3.56(5) no 1_545
C30 H46 3.37(9) no 2_667
C30 H47 3.04(6) no 2_667
C31 H4 3.32(5) no 1_545
C31 H46 3.25(8) no 2_667
C31 H47 3.18(6) no 2_667
C32 H39 3.59(4) no 2_677
C32 H44 3.24(5) no 2_677
C33 H44 2.92(5) no 2_677
C34 H44 3.46(4) no 2_677
C34 H45 3.45(4) no 1_655
C35 H5 3.52(3) no 1_645
C35 H25 3.09(4) no 1_545
C35 H42 3.33(4) no 1_645
C36 H44 3.43(4) no 2_677
C36 H46 3.30(10) no 2_677
C37 H44 3.47(4) no 2_677
C38 H40 3.47(3) no 2_677
C38 H45 3.55(4) no 2_677
C38 H46 3.24(10) no 2_677
C39 H40 3.44(4) no 2_677
C40 H32 3.33(5) no 1_465
C40 H34 3.11(4) no 1_465
C41 H32 3.08(4) no 1_465
C41 H34 3.49(4) no 1_465
C42 H27 3.16(5) no 1_455
C42 H32 3.57(4) no 1_465
C42 H38 3.55(3) no 2_677
C43 H38 3.57(3) no 2_677
C45 H34 3.51(4) no 1_465
C46 H32 3.52(4) no 1_465
C46 H35 3.03(4) no 2_677
C46 H43 3.12(5) no 2_577
C46 H45 3.25(3) no 2_577
C47 H29 3.45(5) no 1_455
C47 H30 3.38(4) no 2_667
C47 H34 3.38(5) no 1_455
C47 H36 3.55(4) no 2_677
C47 H37 3.02(5) no 2_677
C47 H42 3.12(4) no 2_577
C47 H47 3.08(8) no 2_567
C48 H7 3.41(4) no 2_676
C48 H8 3.57(4) no 2_676
C48 H17 3.36(4) no 1_545
C48 H18 3.27(4) no 2_776
C48 H19 3.12(4) no 2_776
C48 H24 2.99(4) no 1_455
H1 Cl1 3.15(4) no 1_565
H1 O5 2.54(4) no 1_565
H1 O7 2.65(3) no 1_565
H2 Cl1 3.38(4) no 1_565
H2 O1 2.58(3) no 1_565
H2 O5 2.95(4) no 1_565
H2 O7 2.79(3) no 1_565
H2 C8 3.23(3) no 1_565
H2 C9 3.22(4) no 1_565
H2 C13 3.45(4) no 1_565
H2 H10 2.75(5) no 1_565
H2 H13 3.36(7) no 1_565
H3 Cl2 3.31(4) no 1_565
H3 O10 2.76(4) no 1_565
H3 O12 2.88(3) no 1_565
H3 H10 3.55(4) no 1_565
H4 O3 2.99(4) no 1_565
H4 O5 2.92(4) no 1_565
H4 O10 3.16(4) no 1_565
H4 O11 3.46(4) no 1_565
H4 C30 3.56(5) no 1_565
H4 C31 3.32(5) no 1_565
H4 H10 3.40(5) no 1_565
H4 H30 2.72(6) no 1_565
H5 O7 3.48(4) no 1_565
H5 C35 3.52(3) no 1_465
H5 H33 3.03(5) no 1_465
H5 H34 3.48(5) no 1_465
H6 O1 3.48(4) no 1_565
H6 O7 3.56(4) no 1_565
H6 C13 3.10(4) no 1_565
H6 H13 2.43(6) no 1_565
H6 H14 3.26(8) no 1_565
H6 H33 2.96(6) no 1_465
H7 Cl2 3.47(4) no 1_465
H7 O9 3.58(4) no 1_465
H7 O10 2.47(4) no 1_465
H7 O14 2.97(4) no 2_676
H7 C48 3.41(4) no 2_676
H7 H25 3.33(5) no 1_455
H7 H26 3.42(6) no 1_455
H7 H27 3.40(5) no 1_455
H7 H33 2.99(6) no 1_465
H8 C18 3.39(5) no 1_455
H8 C19 3.38(5) no 1_455
H8 C20 3.59(5) no 1_455
H8 C25 3.60(4) no 1_455
H8 C26 3.57(4) no 1_455
H8 C27 3.12(4) no 1_455
H8 C48 3.57(4) no 2_676
H8 H25 3.56(5) no 1_455
H8 H26 3.02(5) no 1_455
H8 H27 2.72(5) no 1_455
H9 O2 2.77(4) no 1_455
H9 C19 2.91(4) no 1_455
H9 C20 2.90(5) no 1_455
H9 C28 3.56(4) no 1_455
H9 H20 2.83(6) no 1_455
H9 H23 3.39(5) no 1_455
H9 H28 3.36(5) no 1_455
H10 O11 2.91(4) no .
H10 O12 3.01(3) no .
H10 C1 3.57(4) no 1_545
H10 H2 2.75(5) no 1_545
H10 H3 3.55(4) no 1_545
H10 H4 3.40(5) no 1_545
H10 H16 3.54(6) no 1_545
H11 O11 3.34(3) no .
H11 H22 3.17(5) no 2_776
H12 O2 2.49(4) no 1_455
H12 O9 3.09(6) no 1_455
H12 C19 3.30(4) no 1_455
H12 C20 3.23(4) no 1_455
H12 C24 3.45(4) no 1_455
H12 H20 2.69(5) no 1_455
H12 H24 3.30(6) no 1_455
H13 O9 2.94(6) no 1_455
H13 O14 2.86(6) no 2_666
H13 N1 3.54(5) no 1_545
H13 C3 3.25(5) no 1_545
H13 C14 3.10(5) no 1_545
H13 H2 3.36(7) no 1_545
H13 H6 2.43(6) no 1_545
H13 H15 2.89(6) no 1_545
H13 H16 2.57(6) no 1_545
H14 O2 3.43(7) no 1_455
H14 O7 3.57(7) no .
H14 O9 2.98(9) no 1_455
H14 C20 3.32(7) no 1_455
H14 H6 3.26(8) no 1_545
H14 H20 2.64(8) no 1_455
H14 H28 3.58(9) no 1_455
H14 H29 3.58(8) no 1_455
H15 O2 3.47(4) no 2_776
H15 O14 3.00(4) no 2_676
H15 C24 3.08(4) no 2_776
H15 H13 2.89(6) no 1_565
H15 H22 2.91(6) no 2_776
H15 H24 2.53(7) no 2_776
H16 O1 2.50(4) no 1_565
H16 C13 3.03(3) no 1_565
H16 H10 3.54(6) no 1_565
H16 H13 2.57(6) no 1_565
H17 O9 2.88(4) no 2_776
H17 O12 2.97(5) no 1_565
H17 O14 3.39(4) no 1_565
H17 C48 3.36(4) no 1_565
H18 Cl2 3.26(4) no 2_776
H18 O9 2.91(4) no 2_776
H18 O11 3.45(4) no 2_776
H18 O12 2.64(4) no 2_776
H18 C48 3.27(4) no 2_776
H18 H20 3.38(6) no 2_776
H19 C21 3.53(4) no 2_776
H19 C48 3.12(4) no 2_776
H20 Cl2 3.35(4) no .
H20 O9 2.73(4) no .
H20 O11 2.84(4) no .
H20 C13 3.22(3) no 1_655
H20 C17 3.45(4) no 2_776
H20 H9 2.83(6) no 1_655
H20 H12 2.69(5) no 1_655
H20 H14 2.64(8) no 1_655
H20 H18 3.38(6) no 2_776
H21 O11 3.05(4) no .
H21 H22 3.58(6) no 2_776
H22 N3 2.91(5) no 2_776
H22 N4 2.77(6) no 2_776
H22 C4 3.50(4) no 2_776
H22 C10 2.91(4) no 2_776
H22 C11 2.72(4) no 2_776
H22 C12 3.30(5) no 2_776
H22 C14 3.50(5) no 2_776
H22 C15 3.11(6) no 2_776
H22 C22 3.20(5) no 2_776
H22 H11 3.17(5) no 2_776
H22 H15 2.91(6) no 2_776
H22 H21 3.58(6) no 2_776
H23 C11 3.57(4) no 2_776
H23 C12 3.49(4) no 2_776
H23 H9 3.39(5) no 1_655
H23 H23 2.87(7) no 2_876
H23 H24 3.58(8) no 2_876
H24 O14 2.72(4) no 1_655
H24 N3 3.43(4) no 2_776
H24 C4 3.38(5) no 2_776
H24 C5 3.33(4) no 2_776
H24 C6 3.34(4) no 2_776
H24 C11 3.38(4) no 2_776
H24 C12 3.38(4) no 2_776
H24 C14 3.47(6) no 2_776
H24 C48 2.99(4) no 1_655
H24 H12 3.30(6) no 1_655
H24 H15 2.53(7) no 2_776
H24 H23 3.58(8) no 2_876
H25 O3 3.22(4) no 1_565
H25 O10 2.93(3) no 1_565
H25 C35 3.09(4) no 1_565
H25 H7 3.33(5) no 1_655
H25 H8 3.56(5) no 1_655
H25 H32 2.51(7) no 1_565
H25 H33 3.14(7) no 1_565
H26 O10 2.75(4) no 1_565
H26 H7 3.42(6) no 1_655
H26 H8 3.02(5) no 1_655
H27 C5 3.10(4) no 1_655
H27 C6 2.72(4) no 1_655
H27 C12 3.24(4) no 1_655
H27 C42 3.16(5) no 1_655
H27 H7 3.40(5) no 1_655
H27 H8 2.72(5) no 1_655
H27 H32 3.53(7) no 1_565
H27 H40 2.70(6) no 1_655
H28 Cl1 2.98(4) no 1_655
H28 O6 2.63(4) no 1_655
H28 O7 2.60(3) no 1_655
H28 O8 3.32(4) no 1_655
H28 C7 3.37(4) no 1_655
H28 H9 3.36(5) no 1_655
H28 H14 3.58(9) no 1_655
H28 H40 3.00(6) no 1_655
H28 H45 3.44(5) no 1_655
H29 O7 2.53(5) no 1_655
H29 O13 3.12(4) no 1_655
H29 C47 3.45(5) no 1_655
H29 H14 3.58(8) no 1_655
H29 H45 3.17(6) no 1_655
H30 Cl1 3.54(4) no .
H30 O5 2.41(4) no .
H30 O6 3.59(4) no .
H30 O11 3.53(4) no .
H30 C47 3.38(4) no 2_667
H30 H4 2.72(6) no 1_545
H30 H36 3.48(5) no 1_545
H30 H46 2.79(9) no 2_667
H30 H47 3.14(8) no 2_667
H31 O6 3.33(4) no .
H31 H39 3.48(5) no 2_677
H31 H44 3.42(7) no 2_677
H32 O4 3.24(5) no 1_645
H32 C25 3.46(6) no 1_545
H32 C40 3.33(5) no 1_645
H32 C41 3.08(4) no 1_645
H32 C42 3.57(4) no 1_645
H32 C46 3.52(4) no 1_645
H32 H25 2.51(7) no 1_545
H32 H27 3.53(7) no 1_545
H32 H36 3.40(6) no 1_545
H32 H39 3.59(6) no 1_645
H32 H42 2.87(6) no 1_645
H33 O10 2.91(6) no .
H33 C3 3.32(5) no 1_645
H33 C5 3.55(5) no 1_645
H33 H5 3.03(5) no 1_645
H33 H6 2.96(6) no 1_645
H33 H7 2.99(6) no 1_645
H33 H25 3.14(7) no 1_545
H34 O13 2.49(5) no 1_655
H34 C40 3.11(4) no 1_645
H34 C41 3.49(4) no 1_645
H34 C45 3.51(4) no 1_645
H34 C47 3.38(5) no 1_655
H34 H5 3.48(5) no 1_645
H34 H39 3.11(5) no 1_645
H34 H42 3.08(6) no 1_645
H34 H47 3.38(8) no 1_655
H34 H47 3.44(7) no 2_667
H35 O4 3.12(4) no 2_677
H35 C46 3.03(4) no 2_677
H35 H43 3.29(6) no 1_655
H35 H43 2.93(5) no 2_677
H35 H44 2.66(6) no 2_677
H35 H46 3.56(11) no 2_677
H36 O3 3.05(4) no 1_565
H36 O5 3.30(3) no 1_565
H36 C47 3.55(4) no 2_677
H36 H30 3.48(5) no 1_565
H36 H32 3.40(6) no 1_565
H36 H45 3.44(5) no 2_677
H36 H46 2.47(11) no 2_677
H37 O5 2.90(3) no 1_565
H37 O8 2.65(4) no 2_677
H37 O13 3.55(4) no 2_677
H37 C47 3.02(5) no 2_677
H37 H40 3.49(5) no 2_677
H37 H45 2.62(6) no 2_677
H37 H46 2.28(11) no 2_677
H38 Cl1 3.29(4) no 2_677
H38 O5 3.48(4) no 2_677
H38 O6 3.27(4) no 2_677
H38 O8 3.48(4) no 1_565
H38 O8 2.64(5) no 2_677
H38 O13 2.72(3) no 1_565
H38 C42 3.55(3) no 2_677
H38 C43 3.57(3) no 2_677
H38 H40 3.46(5) no 2_677
H38 H41 3.53(5) no 2_677
H39 O13 2.83(4) no 1_565
H39 C32 3.59(4) no 2_677
H39 H31 3.48(5) no 2_677
H39 H32 3.59(6) no 1_465
H39 H34 3.11(5) no 1_465
H40 O6 2.73(3) no .
H40 O8 3.46(4) no .
H40 C27 3.09(4) no 1_455
H40 C28 3.25(4) no 1_455
H40 C38 3.47(3) no 2_677
H40 C39 3.44(4) no 2_677
H40 H27 2.70(6) no 1_455
H40 H28 3.00(6) no 1_455
H40 H37 3.49(5) no 2_677
H40 H38 3.46(5) no 2_677
H41 O6 2.60(4) no .
H41 H38 3.53(5) no 2_677
H42 O3 3.59(4) no 1_465
H42 C35 3.33(4) no 1_465
H42 C47 3.12(4) no 2_577
H42 H32 2.87(6) no 1_465
H42 H34 3.08(6) no 1_465
H42 H45 2.75(5) no 2_577
H42 H46 3.10(9) no 2_577
H42 H47 3.12(7) no 2_577
H43 O4 2.62(5) no 2_577
H43 C46 3.12(5) no 2_577
H43 H35 3.29(6) no 1_455
H43 H35 2.93(5) no 2_677
H43 H43 2.60(7) no 2_577
H43 H45 2.98(5) no 2_577
H44 N5 2.98(5) no 2_677
H44 N6 3.40(4) no 2_677
H44 C26 3.41(4) no 2_677
H44 C32 3.24(5) no 2_677
H44 C33 2.92(5) no 2_677
H44 C34 3.46(4) no 2_677
H44 C36 3.43(4) no 2_677
H44 C37 3.47(4) no 2_677
H44 H31 3.42(7) no 2_677
H44 H35 2.66(6) no 2_677
H45 O8 2.77(3) no .
H45 C28 3.55(3) no 1_455
H45 C29 3.27(4) no 1_455
H45 C34 3.45(4) no 1_455
H45 C38 3.55(4) no 2_677
H45 C46 3.25(3) no 2_577
H45 H28 3.44(5) no 1_455
H45 H29 3.17(6) no 1_455
H45 H36 3.44(5) no 2_677
H45 H37 2.62(6) no 2_677
H45 H42 2.75(5) no 2_577
H45 H43 2.98(5) no 2_577
H46 O3 2.83(8) no 2_667
H46 O5 3.15(9) no 2_667
H46 O8 3.38(8) no .
H46 C30 3.37(9) no 2_667
H46 C31 3.25(8) no 2_667
H46 C36 3.30(10) no 2_677
H46 C38 3.24(10) no 2_677
H46 H30 2.79(9) no 2_667
H46 H35 3.56(11) no 2_677
H46 H36 2.47(11) no 2_677
H46 H37 2.28(11) no 2_677
H46 H42 3.10(9) no 2_577
H47 O3 2.91(7) no 2_667
H47 O13 3.50(7) no 2_567
H47 C30 3.04(6) no 2_667
H47 C31 3.18(6) no 2_667
H47 C47 3.08(8) no 2_567
H47 H30 3.14(8) no 2_667
H47 H34 3.38(8) no 1_455
H47 H34 3.44(7) no 2_667
H47 H42 3.12(7) no 2_577
H47 H47 2.29(11) no 2_567

loop_
_geom_torsion_atom_site_label_1
_geom_torsion_atom_site_label_2
_geom_torsion_atom_site_label_3
_geom_torsion_atom_site_label_4
_geom_torsion
_geom_torsion_publ_flag
N1 Cd1 N2 C2 -11.83(11) no
N1 Cd1 N2 C25 -132.27(12) no
N1 Cd1 N2 C36 109.86(12) no
N2 Cd1 N1 C1 -17.87(10) no
N2 Cd1 N1 C3 -137.15(13) no
N2 Cd1 N1 C14 104.20(14) no
N1 Cd1 N3 C4 -21.41(11) no
N1 Cd1 N3 C11 158.34(16) no
N3 Cd1 N1 C1 155.81(13) no
N3 Cd1 N1 C3 36.53(12) no
N3 Cd1 N1 C14 -82.13(14) no
N1 Cd1 N4 C15 6.37(14) no
N1 Cd1 N4 C22 167.7(2) no
N4 Cd1 N1 C1 -110.54(13) no
N4 Cd1 N1 C3 130.18(14) no
N4 Cd1 N1 C14 11.53(13) no
N1 Cd1 N5 C26 -4.6(3) no
N1 Cd1 N5 C33 -174.76(12) no
N5 Cd1 N1 C1 -38.05(19) no
N5 Cd1 N1 C3 -157.33(11) no
N5 Cd1 N1 C14 84.0(2) no
N1 Cd1 N6 C37 -72.48(13) no
N1 Cd1 N6 C44 83.55(15) no
N6 Cd1 N1 C1 56.00(12) no
N6 Cd1 N1 C3 -63.28(13) no
N6 Cd1 N1 C14 178.06(15) no
N2 Cd1 N3 C4 -9.6(2) no
N2 Cd1 N3 C11 170.12(12) no
N3 Cd1 N2 C2 -23.4(2) no
N3 Cd1 N2 C25 -143.85(11) no
N3 Cd1 N2 C36 98.28(15) no
N2 Cd1 N4 C15 -69.67(15) no
N2 Cd1 N4 C22 91.70(19) no
N4 Cd1 N2 C2 61.95(11) no
N4 Cd1 N2 C25 -58.49(11) no
N4 Cd1 N2 C36 -176.36(11) no
N2 Cd1 N5 C26 -25.11(12) no
N2 Cd1 N5 C33 164.70(17) no
N5 Cd1 N2 C2 156.83(13) no
N5 Cd1 N2 C25 36.40(10) no
N5 Cd1 N2 C36 -81.47(11) no
N2 Cd1 N6 C37 3.50(11) no
N2 Cd1 N6 C44 159.53(16) no
N6 Cd1 N2 C2 -104.70(12) no
N6 Cd1 N2 C25 134.86(12) no
N6 Cd1 N2 C36 16.99(10) no
N3 Cd1 N4 C15 78.84(15) no
N3 Cd1 N4 C22 -119.79(19) no
N4 Cd1 N3 C4 -95.01(12) no
N4 Cd1 N3 C11 84.74(14) no
N3 Cd1 N5 C26 155.09(11) no
N3 Cd1 N5 C33 -15.1(2) no
N5 Cd1 N3 C4 170.01(10) no
N5 Cd1 N3 C11 -10.2(2) no
N3 Cd1 N6 C37 -144.87(12) no
N3 Cd1 N6 C44 11.17(15) no
N6 Cd1 N3 C4 64.63(13) no
N6 Cd1 N3 C11 -115.62(14) no
N4 Cd1 N5 C26 62.21(14) no
N4 Cd1 N5 C33 -107.97(15) no
N5 Cd1 N4 C15 -142.27(15) no
N5 Cd1 N4 C22 19.1(2) no
N4 Cd1 N6 C37 -35.2(3) no
N4 Cd1 N6 C44 120.8(3) no
N6 Cd1 N4 C15 -32.7(3) no
N6 Cd1 N4 C22 128.67(19) no
N5 Cd1 N6 C37 74.59(13) no
N5 Cd1 N6 C44 -129.38(15) no
N6 Cd1 N5 C26 -97.39(14) no
N6 Cd1 N5 C33 92.42(15) no
C13 O1 C8 C7 -6.2(5) no
C13 O1 C8 C9 174.7(4) no
C24 O2 C19 C18 4.5(5) no
C24 O2 C19 C20 -176.5(3) no
C35 O3 C30 C29 -3.9(5) no
C35 O3 C30 C31 177.4(3) no
C46 O4 C41 C40 4.2(4) no
C46 O4 C41 C42 -175.8(3) no
Cd1 N1 C1 C2 46.0(2) no
Cd1 N1 C3 C4 -48.3(2) no
Cd1 N1 C14 C15 -27.5(3) no
C1 N1 C3 C4 -163.26(18) no
C3 N1 C1 C2 158.78(18) no
C1 N1 C14 C15 91.6(3) no
C14 N1 C1 C2 -75.3(3) no
C3 N1 C14 C15 -141.4(3) no
C14 N1 C3 C4 70.3(3) no
Cd1 N2 C2 C1 40.3(3) no
Cd1 N2 C25 C26 -44.7(3) no
Cd1 N2 C36 C37 -35.3(3) no
C2 N2 C25 C26 -161.4(3) no
C25 N2 C2 C1 154.5(3) no
C2 N2 C36 C37 83.9(3) no
C36 N2 C2 C1 -79.4(3) no
C25 N2 C36 C37 -148.6(3) no
C36 N2 C25 C26 71.8(3) no
Cd1 N3 C4 C3 1.2(3) no
Cd1 N3 C4 C5 -179.31(14) no
Cd1 N3 C11 C10 -5.5(3) no
Cd1 N3 C11 C12 176.98(12) no
C4 N3 C11 C10 174.26(19) no
C4 N3 C11 C12 -3.3(4) no
C11 N3 C4 C3 -178.59(18) no
C11 N3 C4 C5 0.9(4) no
Cd1 N4 C15 C14 -24.1(4) no
Cd1 N4 C15 C16 160.5(2) no
Cd1 N4 C22 C21 25.8(4) no
Cd1 N4 C22 C23 -156.66(16) no
C15 N4 C22 C21 -173.8(3) no
C15 N4 C22 C23 3.7(4) no
C22 N4 C15 C14 172.5(3) no
C22 N4 C15 C16 -2.9(5) no
Cd1 N5 C26 C25 8.4(3) no
Cd1 N5 C26 C27 -169.31(15) no
Cd1 N5 C33 C32 -17.1(3) no
Cd1 N5 C33 C34 163.80(14) no
C26 N5 C33 C32 173.2(2) no
C26 N5 C33 C34 -5.8(4) no
C33 N5 C26 C25 179.33(19) no
C33 N5 C26 C27 1.6(4) no
Cd1 N6 C37 C36 -24.5(3) no
Cd1 N6 C37 C38 157.48(16) no
Cd1 N6 C44 C43 29.5(3) no
Cd1 N6 C44 C45 -150.88(15) no
C37 N6 C44 C43 -175.81(19) no
C37 N6 C44 C45 3.8(3) no
C44 N6 C37 C36 177.42(18) no
C44 N6 C37 C38 -0.6(4) no
N1 C1 C2 N2 -60.8(3) no
N1 C3 C4 N3 34.6(3) no
N1 C3 C4 C5 -145.0(2) no
N3 C4 C5 C6 1.5(4) no
C3 C4 C5 C6 -179.0(2) no
C4 C5 C6 C12 -1.5(4) no
C5 C6 C12 C7 -179.7(3) no
C5 C6 C12 C11 -0.7(4) no
C8 C7 C12 C6 176.9(3) no
C8 C7 C12 C11 -2.1(4) no
C12 C7 C8 O1 179.0(3) no
C12 C7 C8 C9 -2.0(5) no
O1 C8 C9 C10 -177.3(3) no
C7 C8 C9 C10 3.6(5) no
C8 C9 C10 C11 -1.0(4) no
C9 C10 C11 N3 179.3(3) no
C9 C10 C11 C12 -3.1(4) no
N3 C11 C12 C6 3.1(4) no
N3 C11 C12 C7 -177.82(19) no
C10 C11 C12 C6 -174.43(19) no
C10 C11 C12 C7 4.6(4) no
N1 C14 C15 N4 36.7(4) no
N1 C14 C15 C16 -147.7(3) no
N4 C15 C16 C17 0.1(5) no
C14 C15 C16 C17 -175.3(3) no
C15 C16 C17 C23 1.9(5) no
C16 C17 C23 C18 176.5(3) no
C16 C17 C23 C22 -1.1(5) no
C19 C18 C23 C17 -175.6(3) no
C19 C18 C23 C22 1.9(5) no
C23 C18 C19 O2 178.9(3) no
C23 C18 C19 C20 0.0(5) no
O2 C19 C20 C21 179.0(3) no
C18 C19 C20 C21 -2.0(5) no
C19 C20 C21 C22 1.9(5) no
C20 C21 C22 N4 177.6(3) no
C20 C21 C22 C23 -0.0(5) no
N4 C22 C23 C17 -1.8(5) no
N4 C22 C23 C18 -179.4(3) no
C21 C22 C23 C17 175.7(3) no
C21 C22 C23 C18 -1.9(4) no
N2 C25 C26 N5 27.1(4) no
N2 C25 C26 C27 -155.1(2) no
N5 C26 C27 C28 3.5(4) no
C25 C26 C27 C28 -174.2(3) no
C26 C27 C28 C34 -4.3(5) no
C27 C28 C34 C29 -178.0(3) no
C27 C28 C34 C33 0.2(4) no
C30 C29 C34 C28 176.6(3) no
C30 C29 C34 C33 -1.7(5) no
C34 C29 C30 O3 179.6(3) no
C34 C29 C30 C31 -1.8(5) no
O3 C30 C31 C32 -178.4(3) no
C29 C30 C31 C32 2.8(5) no
C30 C31 C32 C33 -0.3(5) no
C31 C32 C33 N5 177.7(3) no
C31 C32 C33 C34 -3.2(4) no
N5 C33 C34 C28 4.9(4) no
N5 C33 C34 C29 -176.8(2) no
C32 C33 C34 C28 -174.2(3) no
C32 C33 C34 C29 4.1(4) no
N2 C36 C37 N6 42.7(3) no
N2 C36 C37 C38 -139.2(3) no
N6 C37 C38 C39 -2.3(4) no
C36 C37 C38 C39 179.7(2) no
C37 C38 C39 C45 1.9(4) no
C38 C39 C45 C40 -179.9(2) no
C38 C39 C45 C44 1.2(4) no
C41 C40 C45 C39 -177.7(2) no
C41 C40 C45 C44 1.3(4) no
C45 C40 C41 O4 -177.7(2) no
C45 C40 C41 C42 2.4(4) no
O4 C41 C42 C43 176.25(19) no
C40 C41 C42 C43 -3.8(4) no
C41 C42 C43 C44 1.5(4) no
C42 C43 C44 N6 -178.3(2) no
C42 C43 C44 C45 2.1(4) no
N6 C44 C45 C39 -4.1(4) no
N6 C44 C45 C40 176.91(18) no
C43 C44 C45 C39 175.51(19) no
C43 C44 C45 C40 -3.5(4) no
